data_7709247
loop_
_publ_author_name
'Abudoureheman, Maierhaba'
'Zheng, Juanjuan'
'Wang, Peng'
'Wei, Bo'
'Guo, Zhiyong'
'Chen, Zhaohui'
'Chen, Yanna'

_publ_section_title
;
 A<sub>6</sub>Mo<sub>2</sub>P<sub>4</sub>O<sub>19</sub> (A = Rb, Cs) and
 Rb<sub>2</sub>MoP<sub>2</sub>O<sub>9</sub>: new molybdophosphates with
 distinct polyanionic configurations.
;
_journal_issue 4
_journal_name_full 'Dalton transactions (Cambridge, England : 2003)'
_journal_page_first 1481
_journal_page_last 1488
_journal_paper_doi 10.1039/d1dt03756k
_journal_volume 51
_journal_year 2022
_chemical_formula_sum 'Cs2 Mo O9 P2'
_chemical_formula_weight 567.70
_space_group_IT_number 61
_space_group_name_Hall '-P 2ac 2ab'
_space_group_name_H-M_alt 'P b c a'
_symmetry_cell_setting orthorhombic
_symmetry_space_group_name_H-M 'P b c a'
_atom_sites_solution_primary direct
_atom_sites_solution_secondary difmap
_audit_creation_method SHELXL-97
_cell_angle_alpha 90.00
_cell_angle_beta 90.00
_cell_angle_gamma 90.00
_cell_formula_units_Z 8
_cell_length_a 8.394(7)
_cell_length_b 9.376(8)
_cell_length_c 25.31(2)
_cell_measurement_reflns_used 1373
_cell_measurement_temperature 296(2)
_cell_measurement_theta_max 23.60
_cell_measurement_theta_min 2.91
_cell_volume 1992(3)
_computing_structure_refinement 'SHELXL-97 (Sheldrick, 1997)'
_computing_structure_solution 'SHELXS-97 (Sheldrick, 1990)'
_diffrn_ambient_temperature 296(2)
_diffrn_measured_fraction_theta_full 0.999
_diffrn_measured_fraction_theta_max 0.999
_diffrn_measurement_device_type MoK\a
_diffrn_measurement_method 'phi and omega scans'
_diffrn_radiation_monochromator graphite
_diffrn_radiation_source 'fine-focus sealed tube'
_diffrn_radiation_type MoK\a
_diffrn_radiation_wavelength 0.71073
_diffrn_reflns_av_R_equivalents 0.0713
_diffrn_reflns_av_sigmaI/netI 0.0575
_diffrn_reflns_limit_h_max 10
_diffrn_reflns_limit_h_min -7
_diffrn_reflns_limit_k_max 12
_diffrn_reflns_limit_k_min -11
_diffrn_reflns_limit_l_max 32
_diffrn_reflns_limit_l_min -32
_diffrn_reflns_number 11465
_diffrn_reflns_theta_full 27.47
_diffrn_reflns_theta_max 27.47
_diffrn_reflns_theta_min 2.91
_exptl_absorpt_coefficient_mu 8.863
_exptl_absorpt_correction_T_max 0.7456
_exptl_absorpt_correction_T_min 0.5420
_exptl_absorpt_correction_type numerical
_exptl_absorpt_process_details face-index
_exptl_crystal_colour colourless
_exptl_crystal_density_diffrn 3.785
_exptl_crystal_density_method 'not measured'
_exptl_crystal_description block
_exptl_crystal_F_000 2032
_exptl_crystal_size_max 0.175
_exptl_crystal_size_mid 0.156
_exptl_crystal_size_min 0.113
_refine_diff_density_max 1.098
_refine_diff_density_min -1.120
_refine_diff_density_rms 0.244
_refine_ls_extinction_coef 0.00035(6)
_refine_ls_extinction_expression Fc^*^=kFc[1+0.001xFc^2^\l^3^/sin(2\q)]^-1/4^
_refine_ls_extinction_method SHELXL
_refine_ls_goodness_of_fit_ref 1.022
_refine_ls_matrix_type full
_refine_ls_number_parameters 128
_refine_ls_number_reflns 2279
_refine_ls_number_restraints 0
_refine_ls_restrained_S_all 1.022
_refine_ls_R_factor_all 0.0560
_refine_ls_R_factor_gt 0.0363
_refine_ls_shift/su_max 0.001
_refine_ls_shift/su_mean 0.000
_refine_ls_structure_factor_coef Fsqd
_refine_ls_weighting_details 'calc w=1/[\s^2^(Fo^2^)+(0.0249P)^2^+0.0000P] where P=(Fo^2^+2Fc^2^)/3'
_refine_ls_weighting_scheme calc
_refine_ls_wR_factor_gt 0.0694
_refine_ls_wR_factor_ref 0.0759
_reflns_number_gt 1682
_reflns_number_total 2279
_reflns_threshold_expression >2sigma(I)
_cod_data_source_file d1dt03756k1.cif
_cod_data_source_block nnn
_cod_depositor_comments
;
The following automatic conversions were performed:

data item '_symmetry_cell_setting' value 'Orthorhombic' was changed
to 'orthorhombic' in accordance with the
/home/data/users/saulius/crontab/automatic-downloads/rss-feeds/RSC/lib/dictionaries/cif_core.dic
dictionary named 'cif_core.dic' version 2.4.2 last updated on
2011-04-26.

Automatic conversion script
Id: cif_fix_values 7556 2019-12-06 15:28:31Z antanas 

 Adding full bibliography for 7709247--7709250.cif.
;
_cod_original_sg_symbol_H-M 'Pbca '
_cod_database_code 7709247

loop_
_symmetry_equiv_pos_as_xyz
'x, y, z'
'-x+1/2, -y, z+1/2'
'-x, y+1/2, -z+1/2'
'x+1/2, -y+1/2, -z'
'-x, -y, -z'
'x-1/2, y, -z-1/2'
'x, -y-1/2, z-1/2'
'-x-1/2, y-1/2, z'

loop_
_atom_site_label
_atom_site_type_symbol
_atom_site_fract_x
_atom_site_fract_y
_atom_site_fract_z
_atom_site_U_iso_or_equiv
_atom_site_adp_type
_atom_site_occupancy
_atom_site_symmetry_multiplicity
_atom_site_calc_flag
_atom_site_refinement_flags
_atom_site_disorder_assembly
_atom_site_disorder_group
Cs1 Cs 0.14393(6) 0.65042(5) 0.443543(19) 0.02586(15) Uani 1 1 d . . .
Cs2 Cs 0.14825(6) 0.97680(5) 0.28501(2) 0.03225(16) Uani 1 1 d . . .
Mo1 Mo 0.31109(7) 0.48472(6) 0.57440(2) 0.01591(16) Uani 1 1 d . . .
P1 P -0.1956(2) 0.76216(18) 0.33110(7) 0.0180(4) Uani 1 1 d . . .
P2 P -0.0144(2) 0.30176(17) 0.38440(7) 0.0171(4) Uani 1 1 d . . .
O1 O 0.4253(6) 0.5934(5) 0.5373(2) 0.0275(12) Uani 1 1 d . . .
O2 O 0.2229(6) 0.3820(5) 0.52736(19) 0.0266(12) Uani 1 1 d . . .
O3 O -0.1808(6) 0.6286(5) 0.3643(2) 0.0251(12) Uani 1 1 d . . .
O4 O -0.1235(6) 0.8914(5) 0.3583(2) 0.0238(12) Uani 1 1 d . . .
O5 O -0.3874(6) 0.7974(5) 0.33060(18) 0.0195(11) Uani 1 1 d . . .
O6 O -0.1451(6) 0.7488(5) 0.27562(19) 0.0292(13) Uani 1 1 d . . .
O7 O 0.1473(6) 0.3563(5) 0.37509(19) 0.0242(11) Uani 1 1 d . . .
O8 O -0.0119(5) 0.1453(4) 0.40469(19) 0.0187(11) Uani 1 1 d . . .
O9 O -0.1132(5) 0.3892(4) 0.42396(18) 0.0168(11) Uani 1 1 d . . .

loop_
_atom_site_aniso_label
_atom_site_aniso_U_11
_atom_site_aniso_U_22
_atom_site_aniso_U_33
_atom_site_aniso_U_23
_atom_site_aniso_U_13
_atom_site_aniso_U_12
Cs1 0.0220(3) 0.0243(2) 0.0313(3) -0.0018(2) 0.0012(2) -0.0036(2)
Cs2 0.0312(3) 0.0327(3) 0.0329(3) 0.0083(2) 0.0050(2) -0.0001(2)
Mo1 0.0165(3) 0.0112(3) 0.0200(3) -0.0008(2) 0.0015(3) 0.0004(2)
P1 0.0192(10) 0.0164(9) 0.0184(10) -0.0010(7) 0.0021(8) -0.0009(8)
P2 0.0140(10) 0.0155(9) 0.0218(10) -0.0018(7) 0.0024(8) 0.0000(7)
O1 0.023(3) 0.025(3) 0.034(3) 0.002(2) 0.007(3) -0.003(2)
O2 0.031(3) 0.021(3) 0.029(3) -0.007(2) -0.002(3) 0.001(2)
O3 0.019(3) 0.020(3) 0.036(3) 0.008(2) 0.006(2) 0.006(2)
O4 0.020(3) 0.025(3) 0.027(3) -0.010(2) 0.010(2) -0.011(2)
O5 0.020(3) 0.023(2) 0.015(3) -0.002(2) 0.003(2) -0.004(2)
O6 0.034(3) 0.034(3) 0.020(3) -0.005(2) 0.008(3) -0.002(3)
O7 0.018(3) 0.026(3) 0.028(3) 0.004(2) -0.003(2) -0.004(2)
O8 0.015(3) 0.013(2) 0.028(3) -0.001(2) 0.002(2) -0.002(2)
O9 0.015(3) 0.017(2) 0.019(3) -0.0034(19) -0.002(2) 0.0108(19)

loop_
_atom_type_symbol
_atom_type_description
_atom_type_scat_dispersion_real
_atom_type_scat_dispersion_imag
_atom_type_scat_source
O O 0.0106 0.0060 'International Tables Vol C Tables 4.2.6.8 and 6.1.1.4'
P P 0.1023 0.0942 'International Tables Vol C Tables 4.2.6.8 and 6.1.1.4'
Mo Mo -1.6832 0.6857 'International Tables Vol C Tables 4.2.6.8 and 6.1.1.4'
Cs Cs -0.3680 2.1192 'International Tables Vol C Tables 4.2.6.8 and 6.1.1.4'

loop_
_geom_angle_atom_site_label_1
_geom_angle_atom_site_label_2
_geom_angle_atom_site_label_3
_geom_angle
_geom_angle_site_symmetry_1
_geom_angle_site_symmetry_3
_geom_angle_publ_flag
O1 Cs1 O7 86.51(14) 4_466 8_665 ?
O1 Cs1 O2 57.18(13) 4_466 5_566 ?
O7 Cs1 O2 136.81(12) 8_665 5_566 ?
O1 Cs1 O2 64.97(13) 4_466 8_665 ?
O7 Cs1 O2 75.86(14) 8_665 8_665 ?
O2 Cs1 O2 104.29(9) 5_566 8_665 ?
O1 Cs1 O8 129.10(12) 4_466 8_665 ?
O7 Cs1 O8 46.20(12) 8_665 8_665 ?
O2 Cs1 O8 172.41(11) 5_566 8_665 ?
O2 Cs1 O8 83.08(12) 8_665 8_665 ?
O1 Cs1 O7 138.91(13) 4_466 . ?
O7 Cs1 O7 102.87(14) 8_665 . ?
O2 Cs1 O7 92.91(12) 5_566 . ?
O2 Cs1 O7 156.08(12) 8_665 . ?
O8 Cs1 O7 79.50(11) 8_665 . ?
O1 Cs1 O9 102.35(13) 4_466 . ?
O7 Cs1 O9 137.74(13) 8_665 . ?
O2 Cs1 O9 48.02(11) 5_566 . ?
O2 Cs1 O9 145.31(12) 8_665 . ?
O8 Cs1 O9 124.49(11) 8_665 . ?
O7 Cs1 O9 45.40(12) . . ?
O1 Cs1 O2 127.34(13) 4_466 . ?
O7 Cs1 O2 134.55(13) 8_665 . ?
O2 Cs1 O2 88.46(13) 5_566 . ?
O2 Cs1 O2 91.17(13) 8_665 . ?
O8 Cs1 O2 89.58(12) 8_665 . ?
O7 Cs1 O2 72.53(13) . . ?
O9 Cs1 O2 70.60(12) . . ?
O1 Cs1 O9 83.33(12) 4_466 5_566 ?
O7 Cs1 O9 131.23(12) 8_665 5_566 ?
O2 Cs1 O9 71.70(12) 5_566 5_566 ?
O2 Cs1 O9 56.64(12) 8_665 5_566 ?
O8 Cs1 O9 111.82(11) 8_665 5_566 ?
O7 Cs1 O9 115.78(11) . 5_566 ?
O9 Cs1 O9 91.00(11) . 5_566 ?
O2 Cs1 O9 46.09(11) . 5_566 ?
O1 Cs1 O3 70.07(13) 4_466 . ?
O7 Cs1 O3 99.18(13) 8_665 . ?
O2 Cs1 O3 49.70(13) 5_566 . ?
O2 Cs1 O3 134.95(12) 8_665 . ?
O8 Cs1 O3 125.83(13) 8_665 . ?
O7 Cs1 O3 68.97(12) . . ?
O9 Cs1 O3 48.78(11) . . ?
O2 Cs1 O3 119.17(12) . . ?
O9 Cs1 O3 121.24(12) 5_566 . ?
O1 Cs1 O1 115.50(7) 4_466 . ?
O7 Cs1 O1 95.45(13) 8_665 . ?
O2 Cs1 O1 119.80(13) 5_566 . ?
O2 Cs1 O1 53.56(12) 8_665 . ?
O8 Cs1 O1 63.04(13) 8_665 . ?
O7 Cs1 O1 103.46(12) . . ?
O9 Cs1 O1 116.32(12) . . ?
O2 Cs1 O1 45.73(12) . . ?
O9 Cs1 O1 48.85(12) 5_566 . ?
O3 Cs1 O1 164.71(11) . . ?
O1 Cs1 P2 105.34(11) 4_466 8_665 ?
O7 Cs1 P2 22.62(9) 8_665 8_665 ?
O2 Cs1 P2 159.39(9) 5_566 8_665 ?
O2 Cs1 P2 73.73(10) 8_665 8_665 ?
O8 Cs1 P2 24.49(8) 8_665 8_665 ?
O7 Cs1 P2 95.81(9) . 8_665 ?
O9 Cs1 P2 140.04(9) . 8_665 ?
O2 Cs1 P2 111.97(10) . 8_665 ?
O9 Cs1 P2 120.20(9) 5_566 8_665 ?
O3 Cs1 P2 117.08(10) . 8_665 ?
O1 Cs1 P2 76.14(10) . 8_665 ?
O6 Cs2 O4 122.18(13) 3 . ?
O6 Cs2 O7 134.70(14) 3 8_665 ?
O4 Cs2 O7 82.49(15) . 8_665 ?
O6 Cs2 O6 109.57(14) 3 6_656 ?
O4 Cs2 O6 122.01(13) . 6_656 ?
O7 Cs2 O6 78.72(13) 8_665 6_656 ?
O6 Cs2 O6 121.07(7) 3 . ?
O4 Cs2 O6 46.28(13) . . ?
O7 Cs2 O6 103.56(13) 8_665 . ?
O6 Cs2 O6 86.30(13) 6_656 . ?
O6 Cs2 O5 88.81(14) 3 6_656 ?
O4 Cs2 O5 109.23(12) . 6_656 ?
O7 Cs2 O5 120.54(13) 8_665 6_656 ?
O6 Cs2 O5 44.87(12) 6_656 6_656 ?
O6 Cs2 O5 63.01(12) . 6_656 ?
O6 Cs2 O8 93.07(13) 3 1_565 ?
O4 Cs2 O8 48.44(11) . 1_565 ?
O7 Cs2 O8 75.53(13) 8_665 1_565 ?
O6 Cs2 O8 153.52(11) 6_656 1_565 ?
O6 Cs2 O8 93.76(11) . 1_565 ?
O5 Cs2 O8 153.37(11) 6_656 1_565 ?
O6 Cs2 P1 128.36(11) 3 . ?
O4 Cs2 P1 23.51(9) . . ?
O7 Cs2 P1 90.09(11) 8_665 . ?
O6 Cs2 P1 102.32(11) 6_656 . ?
O6 Cs2 P1 23.30(9) . . ?
O5 Cs2 P1 86.19(9) 6_656 . ?
O8 Cs2 P1 71.88(8) 1_565 . ?
O6 Cs2 P1 93.32(11) 3 6_656 ?
O4 Cs2 P1 126.21(10) . 6_656 ?
O7 Cs2 P1 100.78(11) 8_665 6_656 ?
O6 Cs2 P1 22.07(9) 6_656 6_656 ?
O6 Cs2 P1 81.79(10) . 6_656 ?
O5 Cs2 P1 25.65(9) 6_656 6_656 ?
O8 Cs2 P1 173.47(7) 1_565 6_656 ?
P1 Cs2 P1 102.99(6) . 6_656 ?
O6 Cs2 P1 17.74(10) 3 3 ?
O4 Cs2 P1 134.31(10) . 3 ?
O7 Cs2 P1 137.53(10) 8_665 3 ?
O6 Cs2 P1 92.37(11) 6_656 3 ?
O6 Cs2 P1 117.34(10) . 3 ?
O5 Cs2 P1 72.89(10) 6_656 3 ?
O8 Cs2 P1 110.81(9) 1_565 3 ?
P1 Cs2 P1 132.27(3) . 3 ?
P1 Cs2 P1 75.58(7) 6_656 3 ?
O6 Cs2 P2 71.52(11) 3 1_565 ?
O4 Cs2 P2 65.21(10) . 1_565 ?
O7 Cs2 P2 90.21(11) 8_665 1_565 ?
O6 Cs2 P2 165.26(10) 6_656 1_565 ?
O6 Cs2 P2 105.93(10) . 1_565 ?
O5 Cs2 P2 148.51(8) 6_656 1_565 ?
O8 Cs2 P2 21.61(7) 1_565 1_565 ?
P1 Cs2 P2 87.25(6) . 1_565 ?
P1 Cs2 P2 164.84(4) 6_656 1_565 ?
P1 Cs2 P2 89.26(7) 3 1_565 ?
O6 Cs2 Cs2 77.95(10) 3 6_556 ?
O4 Cs2 Cs2 63.10(11) . 6_556 ?
O7 Cs2 Cs2 143.52(9) 8_665 6_556 ?
O6 Cs2 Cs2 108.51(10) 6_656 6_556 ?
O6 Cs2 Cs2 43.77(10) . 6_556 ?
O5 Cs2 Cs2 65.34(8) 6_656 6_556 ?
O8 Cs2 Cs2 89.07(8) 1_565 6_556 ?
P1 Cs2 Cs2 53.50(5) . 6_556 ?
P1 Cs2 Cs2 90.97(5) 6_656 6_556 ?
P1 Cs2 Cs2 78.77(4) 3 6_556 ?
P2 Cs2 Cs2 86.18(4) 1_565 6_556 ?
O1 Mo1 O2 101.6(3) . . ?
O1 Mo1 O8 95.4(2) . 4_556 ?
O2 Mo1 O8 99.4(2) . 4_556 ?
O1 Mo1 O9 97.2(2) . 5_566 ?
O2 Mo1 O9 89.3(2) . 5_566 ?
O8 Mo1 O9 162.98(19) 4_556 5_566 ?
O1 Mo1 O4 88.2(2) . 4_566 ?
O2 Mo1 O4 168.3(2) . 4_566 ?
O8 Mo1 O4 85.96(18) 4_556 4_566 ?
O9 Mo1 O4 82.97(18) 5_566 4_566 ?
O1 Mo1 O3 168.2(2) . 5_566 ?
O2 Mo1 O3 90.2(2) . 5_566 ?
O8 Mo1 O3 83.49(19) 4_556 5_566 ?
O9 Mo1 O3 81.89(19) 5_566 5_566 ?
O4 Mo1 O3 80.0(2) 4_566 5_566 ?
O1 Mo1 Cs1 59.54(18) . . ?
O2 Mo1 Cs1 58.46(17) . . ?
O8 Mo1 Cs1 137.20(14) 4_556 . ?
O9 Mo1 Cs1 59.72(13) 5_566 . ?
O4 Mo1 Cs1 123.43(14) 4_566 . ?
O3 Mo1 Cs1 128.07(14) 5_566 . ?
O1 Mo1 Cs1 131.57(18) . 5_566 ?
O2 Mo1 Cs1 48.22(17) . 5_566 ?
O8 Mo1 Cs1 122.78(13) 4_556 5_566 ?
O9 Mo1 Cs1 54.21(14) 5_566 5_566 ?
O4 Mo1 Cs1 120.17(13) 4_566 5_566 ?
O3 Mo1 Cs1 56.85(14) 5_566 5_566 ?
Cs1 Mo1 Cs1 72.03(3) . 5_566 ?
O1 Mo1 Cs1 28.23(18) . 4_566 ?
O2 Mo1 Cs1 129.68(17) . 4_566 ?
O8 Mo1 Cs1 91.68(14) 4_556 4_566 ?
O9 Mo1 Cs1 93.91(14) 5_566 4_566 ?
O4 Mo1 Cs1 60.01(14) 4_566 4_566 ?
O3 Mo1 Cs1 139.95(14) 5_566 4_566 ?
Cs1 Mo1 Cs1 80.41(4) . 4_566 ?
Cs1 Mo1 Cs1 145.39(2) 5_566 4_566 ?
O6 P1 O3 115.8(3) . . ?
O6 P1 O4 112.7(3) . . ?
O3 P1 O4 112.0(3) . . ?
O6 P1 O5 106.9(3) . . ?
O3 P1 O5 104.5(3) . . ?
O4 P1 O5 103.5(3) . . ?
O6 P1 Cs2 61.5(2) . . ?
O3 P1 Cs2 124.1(2) . . ?
O4 P1 Cs2 53.15(19) . . ?
O5 P1 Cs2 130.64(18) . . ?
O6 P1 Cs2 53.5(2) . 6_556 ?
O3 P1 Cs2 153.8(2) . 6_556 ?
O4 P1 Cs2 93.8(2) . 6_556 ?
O5 P1 Cs2 63.21(17) . 6_556 ?
Cs2 P1 Cs2 74.77(6) . 6_556 ?
O6 P1 Cs2 38.0(2) . 3_545 ?
O3 P1 Cs2 81.1(2) . 3_545 ?
O4 P1 Cs2 145.9(2) . 3_545 ?
O5 P1 Cs2 103.08(17) . 3_545 ?
Cs2 P1 Cs2 93.13(6) . 3_545 ?
Cs2 P1 Cs2 79.61(7) 6_556 3_545 ?
O6 P1 Cs1 115.7(2) . . ?
O3 P1 Cs1 49.9(2) . . ?
O4 P1 Cs1 67.5(2) . . ?
O5 P1 Cs1 136.59(18) . . ?
Cs2 P1 Cs1 79.56(6) . . ?
Cs2 P1 Cs1 154.10(5) 6_556 . ?
Cs2 P1 Cs1 105.46(6) 3_545 . ?
O7 P2 O9 114.7(3) . . ?
O7 P2 O8 111.7(3) . . ?
O9 P2 O8 107.2(3) . . ?
O7 P2 O5 110.5(3) . 8 ?
O9 P2 O5 106.9(3) . 8 ?
O8 P2 O5 105.4(3) . 8 ?
O7 P2 Cs1 55.0(2) . 8_655 ?
O9 P2 Cs1 113.02(19) . 8_655 ?
O8 P2 Cs1 59.82(18) . 8_655 ?
O5 P2 Cs1 139.89(18) 8 8_655 ?
O7 P2 Cs1 56.3(2) . . ?
O9 P2 Cs1 58.50(18) . . ?
O8 P2 Cs1 132.2(2) . . ?
O5 P2 Cs1 122.39(18) 8 . ?
Cs1 P2 Cs1 83.04(6) 8_655 . ?
O7 P2 Cs2 81.7(2) . 1_545 ?
O9 P2 Cs2 163.14(19) . 1_545 ?
O8 P2 Cs2 60.44(19) . 1_545 ?
O5 P2 Cs2 68.63(17) 8 1_545 ?
Cs1 P2 Cs2 72.07(5) 8_655 1_545 ?
Cs1 P2 Cs2 138.03(6) . 1_545 ?
Mo1 O1 Cs1 136.7(3) . 4_566 ?
Mo1 O1 Cs1 95.1(2) . . ?
Cs1 O1 Cs1 113.85(14) 4_566 . ?
Mo1 O2 Cs1 108.3(2) . 5_566 ?
Mo1 O2 Cs1 133.5(2) . 8_655 ?
Cs1 O2 Cs1 114.99(14) 5_566 8_655 ?
Mo1 O2 Cs1 95.96(18) . . ?
Cs1 O2 Cs1 91.54(13) 5_566 . ?
Cs1 O2 Cs1 99.02(14) 8_655 . ?
P1 O3 Mo1 139.4(3) . 5_566 ?
P1 O3 Cs1 110.2(2) . . ?
Mo1 O3 Cs1 90.64(17) 5_566 . ?
P1 O4 Mo1 134.0(3) . 4_466 ?
P1 O4 Cs2 103.3(2) . . ?
Mo1 O4 Cs2 122.38(18) 4_466 . ?
P2 O5 P1 120.4(3) 8_565 . ?
P2 O5 Cs2 140.5(2) 8_565 6_556 ?
P1 O5 Cs2 91.14(19) . 6_556 ?
P1 O6 Cs2 124.2(3) . 3_545 ?
P1 O6 Cs2 104.4(2) . 6_556 ?
Cs2 O6 Cs2 108.98(16) 3_545 6_556 ?
P1 O6 Cs2 95.2(2) . . ?
Cs2 O6 Cs2 127.18(16) 3_545 . ?
Cs2 O6 Cs2 90.36(14) 6_556 . ?
P2 O7 Cs2 139.8(3) . 8_655 ?
P2 O7 Cs1 102.3(2) . 8_655 ?
Cs2 O7 Cs1 108.98(15) 8_655 8_655 ?
P2 O7 Cs1 101.6(2) . . ?
Cs2 O7 Cs1 95.07(13) 8_655 . ?
Cs1 O7 Cs1 103.44(15) 8_655 . ?
P2 O8 Mo1 130.9(3) . 4_456 ?
P2 O8 Cs1 95.69(19) . 8_655 ?
Mo1 O8 Cs1 129.69(19) 4_456 8_655 ?
P2 O8 Cs2 98.0(2) . 1_545 ?
Mo1 O8 Cs2 103.22(16) 4_456 1_545 ?
Cs1 O8 Cs2 84.72(11) 8_655 1_545 ?
P2 O9 Mo1 139.6(3) . 5_566 ?
P2 O9 Cs1 98.1(2) . . ?
Mo1 O9 Cs1 95.72(16) 5_566 . ?
P2 O9 Cs1 128.9(2) . 5_566 ?
Mo1 O9 Cs1 88.93(15) 5_566 5_566 ?
Cs1 O9 Cs1 89.00(11) . 5_566 ?

loop_
_geom_bond_atom_site_label_1
_geom_bond_atom_site_label_2
_geom_bond_distance
_geom_bond_site_symmetry_2
_geom_bond_publ_flag
Cs1 O1 3.062(5) 4_466 ?
Cs1 O7 3.131(5) 8_665 ?
Cs1 O2 3.180(6) 5_566 ?
Cs1 O2 3.235(5) 8_665 ?
Cs1 O8 3.242(5) 8_665 ?
Cs1 O7 3.257(5) . ?
Cs1 O9 3.301(5) . ?
Cs1 O2 3.358(5) . ?
Cs1 O9 3.385(5) 5_566 ?
Cs1 O3 3.391(5) . ?
Cs1 O1 3.391(6) . ?
Cs1 P2 3.732(3) 8_665 ?
Cs2 O6 2.976(5) 3 ?
Cs2 O4 3.049(5) . ?
Cs2 O7 3.069(5) 8_665 ?
Cs2 O6 3.152(5) 6_656 ?
Cs2 O6 3.270(5) . ?
Cs2 O5 3.389(5) 6_656 ?
Cs2 O8 3.672(5) 1_565 ?
Cs2 P1 3.707(3) . ?
Cs2 P1 3.796(3) 6_656 ?
Cs2 P1 3.994(3) 3 ?
Cs2 P2 4.181(3) 1_565 ?
Cs2 Cs2 4.556(3) 6_556 ?
Mo1 O1 1.684(5) . ?
Mo1 O2 1.701(5) . ?
Mo1 O8 1.994(4) 4_556 ?
Mo1 O9 2.039(4) 5_566 ?
Mo1 O4 2.133(5) 4_566 ?
Mo1 O3 2.176(5) 5_566 ?
Mo1 Cs1 4.050(3) 5_566 ?
Mo1 Cs1 4.440(3) 4_566 ?
P1 O6 1.472(5) . ?
P1 O3 1.513(5) . ?
P1 O4 1.520(5) . ?
P1 O5 1.643(5) . ?
P1 Cs2 3.796(3) 6_556 ?
P1 Cs2 3.994(3) 3_545 ?
P2 O7 1.469(5) . ?
P2 O9 1.537(5) . ?
P2 O8 1.554(4) . ?
P2 O5 1.593(5) 8 ?
P2 Cs1 3.732(3) 8_655 ?
P2 Cs2 4.181(3) 1_545 ?
O1 Cs1 3.062(5) 4_566 ?
O2 Cs1 3.180(6) 5_566 ?
O2 Cs1 3.235(5) 8_655 ?
O3 Mo1 2.176(5) 5_566 ?
O4 Mo1 2.133(5) 4_466 ?
O5 P2 1.593(5) 8_565 ?
O5 Cs2 3.389(5) 6_556 ?
O6 Cs2 2.976(5) 3_545 ?
O6 Cs2 3.152(5) 6_556 ?
O7 Cs2 3.069(5) 8_655 ?
O7 Cs1 3.131(5) 8_655 ?
O8 Mo1 1.994(4) 4_456 ?
O8 Cs1 3.242(5) 8_655 ?
O8 Cs2 3.672(5) 1_545 ?
O9 Mo1 2.039(4) 5_566 ?
O9 Cs1 3.385(5) 5_566 ?
